data_7231506
loop_
_publ_author_name
'Dutta, Sabarni'
'Jana, Subrata'
'Mahapatra, Prithwish'
'Bauz\'a, Antonio'
'Frontera, Antonio'
'Ghosh, Ashutosh'

_publ_section_title
;
 Joining of trinuclear (CuL)2M (M = MnII and CdII) nodes by 1,3- and
 1,4-benzenedicarboxylate linkers: positional isomeric effect on
 co-crystallization
;
_journal_issue 41
_journal_name_full CrystEngComm
_journal_page_first 6490
_journal_paper_doi 10.1039/C8CE01168K
_journal_volume 20
_journal_year 2018
_chemical_formula_sum 'C46 H44 Cu2 Mn N4 O10'
_chemical_formula_weight 994.89
_space_group_crystal_system monoclinic
_space_group_IT_number 12
_space_group_name_Hall '-C 2y'
_space_group_name_H-M_alt 'C 1 2/m 1'
_symmetry_space_group_name_Hall '-C 2y'
_symmetry_space_group_name_H-M 'C 1 2/m 1'
_atom_sites_solution_hydrogens geom
_audit_creation_method SHELXL-2014/7
_audit_update_record
;
2018-09-07 deposited with the CCDC.
2018-09-10 downloaded from the CCDC.
;
_cell_angle_alpha 90
_cell_angle_beta 117.522(9)
_cell_angle_gamma 90
_cell_formula_units_Z 2
_cell_length_a 16.705(8)
_cell_length_b 14.059(8)
_cell_length_c 11.579(6)
_cell_measurement_reflns_used 1884
_cell_measurement_temperature 296(2)
_cell_measurement_theta_max 23.994
_cell_measurement_theta_min 1.997
_cell_volume 2412(2)
_computing_cell_refinement 'Bruker SAINT'
_computing_data_collection 'Bruker APEX2'
_computing_data_reduction 'Bruker SAINT'
_computing_molecular_graphics 'Bruker SHELXTL'
_computing_publication_material 'Bruker SHELXTL'
_computing_structure_refinement 'SHELXL-2014 (Sheldrick 2014)'
_computing_structure_solution 'SHELXS-97 (Sheldrick 2008)'
_diffrn_ambient_temperature 296(2)
_diffrn_measured_fraction_theta_full 0.951
_diffrn_measured_fraction_theta_max 0.951
_diffrn_measurement_device_type 'Bruker APEX-II CCD'
_diffrn_measurement_method '\f and \w scans'
_diffrn_radiation_type MoK\a
_diffrn_radiation_wavelength 0.71073
_diffrn_reflns_av_R_equivalents 0.0723
_diffrn_reflns_av_unetI/netI 0.0694
_diffrn_reflns_Laue_measured_fraction_full 0.951
_diffrn_reflns_Laue_measured_fraction_max 0.951
_diffrn_reflns_limit_h_max 17
_diffrn_reflns_limit_h_min -19
_diffrn_reflns_limit_k_max 16
_diffrn_reflns_limit_k_min -16
_diffrn_reflns_limit_l_max 13
_diffrn_reflns_limit_l_min -13
_diffrn_reflns_number 5206
_diffrn_reflns_point_group_measured_fraction_full 0.951
_diffrn_reflns_point_group_measured_fraction_max 0.951
_diffrn_reflns_theta_full 23.994
_diffrn_reflns_theta_max 23.994
_diffrn_reflns_theta_min 1.997
_exptl_absorpt_coefficient_mu 1.189
_exptl_absorpt_correction_T_max 0.968
_exptl_absorpt_correction_T_min 0.945
_exptl_absorpt_correction_type empirical
_exptl_absorpt_process_details SADABS
_exptl_crystal_colour GREEN
_exptl_crystal_density_diffrn 1.370
_exptl_crystal_description NEEDLE
_exptl_crystal_F_000 1022.0
_exptl_crystal_size_max 0.04
_exptl_crystal_size_mid 0.03
_exptl_crystal_size_min 0.01
_refine_diff_density_max 1.107
_refine_diff_density_min -0.677
_refine_diff_density_rms 0.140
_refine_ls_extinction_method none
_refine_ls_goodness_of_fit_ref 1.140
_refine_ls_hydrogen_treatment constr
_refine_ls_matrix_type full
_refine_ls_number_parameters 159
_refine_ls_number_reflns 1884
_refine_ls_number_restraints 0
_refine_ls_restrained_S_all 1.140
_refine_ls_R_factor_all 0.1017
_refine_ls_R_factor_gt 0.0841
_refine_ls_shift/su_max 0.018
_refine_ls_shift/su_mean 0.001
_refine_ls_structure_factor_coef Fsqd
_refine_ls_weighting_details 'w=1/[\s^2^(Fo^2^)+(0.1016P)^2^+32.6247P] where P=(Fo^2^+2Fc^2^)/3'
_refine_ls_weighting_scheme calc
_refine_ls_wR_factor_gt 0.2328
_refine_ls_wR_factor_ref 0.2425
_reflns_Friedel_coverage 0.000
_reflns_number_gt 1466
_reflns_number_total 1884
_reflns_threshold_expression 'I > 2\s(I)'
_cod_data_source_file c8ce01168k2.cif
_cod_data_source_block 2
_cod_depositor_comments
;
The following automatic conversions were performed:

'_exptl_absorpt_correction_type' value 'EMPIRICAL' changed to
'empirical' according to
/home/data/users/saulius/crontab/automatic-downloads/rss-feeds/RSC/lib/dictionaries/cif_core.dic
dictionary named 'cif_core.dic' version 2.4.2 from 2011-04-26.

Automatic conversion script
Id: cif_fix_values 4973 2017-02-22 13:04:09Z antanas 

 Adding full bibliography for 7231504--7231507.cif.
;
_cod_database_code 7231506
_shelx_shelxl_version_number 2014/7
_shelx_space_group_comment
;
The symmetry employed for this shelxl refinement is uniquely defined
by the following loop, which should always be used as a source of
symmetry information in preference to the above space-group names.
They are only intended as comments.
;

loop_
_space_group_symop_operation_xyz
'x, y, z'
'-x, y, -z'
'x+1/2, y+1/2, z'
'-x+1/2, y+1/2, -z'
'-x, -y, -z'
'x, -y, z'
'-x+1/2, -y+1/2, -z'
'x+1/2, -y+1/2, z'

loop_
_atom_site_label
_atom_site_type_symbol
_atom_site_fract_x
_atom_site_fract_y
_atom_site_fract_z
_atom_site_U_iso_or_equiv
_atom_site_adp_type
_atom_site_occupancy
_atom_site_site_symmetry_order
_atom_site_calc_flag
_atom_site_refinement_flags_posn
_atom_site_refinement_flags_adp
_atom_site_refinement_flags_occupancy
Cu1 Cu 0.29362(9) 0.5000 0.43926(13) 0.0339(5) Uani 1 2 d S T P
Mn1 Mn 0.5000 0.5000 0.5000 0.0296(7) Uani 1 4 d S T P
O3 O 0.5050(6) 0.5000 0.6867(7) 0.042(2) Uani 1 2 d S T P
O1 O 0.3779(4) 0.5934(4) 0.4297(5) 0.0373(14) Uani 1 1 d . . .
O2 O 0.3616(7) 0.5000 0.6503(8) 0.047(2) Uani 1 2 d S T P
N1 N 0.2055(5) 0.6030(6) 0.4110(7) 0.0455(19) Uani 1 1 d . . .
C12 C 0.4742(8) 0.5000 0.8684(11) 0.036(3) Uani 1 2 d S T P
C14 C 0.5906(9) 0.5000 1.0882(11) 0.043(3) Uani 1 2 d S T P
H14 H 0.6517 0.5000 1.1475 0.051 Uiso 1 2 calc R U P
C11 C 0.4441(9) 0.5000 0.7208(11) 0.035(3) Uani 1 2 d S T P
C13 C 0.5637(9) 0.5000 0.9573(12) 0.046(3) Uani 1 2 d S T P
H13 H 0.6070 0.5000 0.9281 0.055 Uiso 1 2 calc R U P
C1 C 0.3482(6) 0.6628(6) 0.3431(9) 0.043(2) Uani 1 1 d . . .
C6 C 0.2612(6) 0.7032(6) 0.2943(9) 0.046(2) Uani 1 1 d . . .
C7 C 0.1981(6) 0.6806(7) 0.3465(9) 0.048(2) Uani 1 1 d . . .
C9 C 0.1395(8) 0.5871(9) 0.4632(12) 0.067(3) Uani 1 1 d . . .
H9B H 0.1441 0.6396 0.5203 0.081 Uiso 1 1 calc R U .
H9A H 0.0789 0.5877 0.3911 0.081 Uiso 1 1 calc R U .
C2 C 0.4084(8) 0.7010(8) 0.3015(13) 0.076(4) Uani 1 1 d . . .
H2 H 0.4675 0.6787 0.3378 0.092 Uiso 1 1 calc R U .
C5 C 0.2362(8) 0.7747(9) 0.1970(13) 0.081(4) Uani 1 1 d . . .
H5 H 0.1782 0.8000 0.1615 0.097 Uiso 1 1 calc R U .
C10 C 0.1525(12) 0.5000 0.5334(18) 0.071(5) Uani 1 2 d S T P
H10A H 0.1118 0.5000 0.5719 0.086 Uiso 1 2 calc R U P
H10B H 0.2135 0.5000 0.6044 0.086 Uiso 1 2 calc R U P
C8 C 0.1277(8) 0.7544(8) 0.3273(13) 0.074(3) Uani 1 1 d . . .
H8A H 0.0788 0.7493 0.2406 0.111 Uiso 1 1 calc R U .
H8C H 0.1540 0.8166 0.3397 0.111 Uiso 1 1 calc R U .
H8B H 0.1053 0.7441 0.3892 0.111 Uiso 1 1 calc R U .
C3 C 0.3810(10) 0.7704(12) 0.2084(18) 0.122(7) Uani 1 1 d . . .
H3 H 0.4210 0.7938 0.1801 0.146 Uiso 1 1 calc R U .
C4 C 0.2931(10) 0.8064(12) 0.1556(17) 0.125(7) Uani 1 1 d . . .
H4 H 0.2745 0.8528 0.0911 0.150 Uiso 1 1 calc R U .
O4W O 0.342(3) 0.0000 0.934(3) 0.253(14) Uani 1 2 d S T P

loop_
_atom_site_aniso_label
_atom_site_aniso_U_11
_atom_site_aniso_U_22
_atom_site_aniso_U_33
_atom_site_aniso_U_23
_atom_site_aniso_U_13
_atom_site_aniso_U_12
Cu1 0.0295(10) 0.0394(9) 0.0362(9) 0.000 0.0180(7) 0.000
Mn1 0.0284(15) 0.0368(14) 0.0273(13) 0.000 0.0159(11) 0.000
O3 0.046(5) 0.054(5) 0.033(4) 0.000 0.026(4) 0.000
O1 0.032(3) 0.040(3) 0.042(3) 0.009(3) 0.019(3) 0.007(3)
O2 0.045(6) 0.067(6) 0.033(5) 0.000 0.020(5) 0.000
N1 0.032(4) 0.060(5) 0.048(4) -0.012(4) 0.021(4) -0.005(4)
C12 0.038(8) 0.037(7) 0.033(6) 0.000 0.015(6) 0.000
C14 0.031(7) 0.072(9) 0.029(6) 0.000 0.018(6) 0.000
C11 0.038(9) 0.033(6) 0.034(6) 0.000 0.015(7) 0.000
C13 0.041(9) 0.068(9) 0.037(7) 0.000 0.026(7) 0.000
C1 0.041(6) 0.034(5) 0.052(5) 0.003(4) 0.021(5) 0.004(4)
C6 0.041(6) 0.036(5) 0.059(6) 0.012(4) 0.021(5) 0.009(4)
C7 0.032(6) 0.052(6) 0.048(5) -0.011(5) 0.009(4) 0.008(4)
C9 0.059(7) 0.078(8) 0.082(8) -0.007(6) 0.047(7) 0.004(6)
C2 0.061(7) 0.064(7) 0.119(10) 0.052(7) 0.054(7) 0.018(6)
C5 0.052(7) 0.079(9) 0.108(10) 0.049(8) 0.033(7) 0.022(6)
C10 0.069(11) 0.083(12) 0.097(13) 0.000 0.068(11) 0.000
C8 0.057(8) 0.056(7) 0.107(10) 0.000(7) 0.036(7) 0.013(6)
C3 0.099(12) 0.113(12) 0.187(17) 0.100(12) 0.094(12) 0.036(10)
C4 0.100(12) 0.135(14) 0.155(15) 0.108(13) 0.071(11) 0.055(11)
O4W 0.39(4) 0.19(3) 0.26(3) 0.000 0.21(3) 0.000

loop_
_atom_type_symbol
_atom_type_description
_atom_type_scat_dispersion_real
_atom_type_scat_dispersion_imag
_atom_type_scat_source
C C 0.0033 0.0016 'International Tables Vol C Tables 4.2.6.8 and 6.1.1.4'
H H 0.0000 0.0000 'International Tables Vol C Tables 4.2.6.8 and 6.1.1.4'
N N 0.0061 0.0033 'International Tables Vol C Tables 4.2.6.8 and 6.1.1.4'
O O 0.0106 0.0060 'International Tables Vol C Tables 4.2.6.8 and 6.1.1.4'
Mn Mn 0.3368 0.7283 'International Tables Vol C Tables 4.2.6.8 and 6.1.1.4'
Cu Cu 0.3201 1.2651 'International Tables Vol C Tables 4.2.6.8 and 6.1.1.4'

loop_
_geom_angle_atom_site_label_1
_geom_angle_atom_site_label_2
_geom_angle_atom_site_label_3
_geom_angle
_geom_angle_site_symmetry_1
_geom_angle_site_symmetry_3
O1 Cu1 O1 83.9(3) 6_565 .
O1 Cu1 N1 90.0(3) 6_565 6_565
O1 Cu1 N1 167.4(3) . 6_565
O1 Cu1 N1 167.4(3) 6_565 .
O1 Cu1 N1 90.0(3) . .
N1 Cu1 N1 93.9(5) 6_565 .
O1 Cu1 O2 92.7(3) 6_565 .
O1 Cu1 O2 92.7(3) . .
N1 Cu1 O2 98.6(3) 6_565 .
N1 Cu1 O2 98.6(3) . .
O3 Mn1 O3 180.0 . 5_666
O3 Mn1 O1 88.3(2) . .
O3 Mn1 O1 91.7(2) 5_666 .
O3 Mn1 O1 88.3(2) . 6_565
O3 Mn1 O1 91.7(2) 5_666 6_565
O1 Mn1 O1 71.8(3) . 6_565
O3 Mn1 O1 91.7(2) . 2_656
O3 Mn1 O1 88.3(2) 5_666 2_656
O1 Mn1 O1 108.2(3) . 2_656
O1 Mn1 O1 180.0(2) 6_565 2_656
O3 Mn1 O1 91.7(2) . 5_666
O3 Mn1 O1 88.3(2) 5_666 5_666
O1 Mn1 O1 180.0(2) . 5_666
O1 Mn1 O1 108.2(3) 6_565 5_666
O1 Mn1 O1 71.8(3) 2_656 5_666
C11 O3 Mn1 131.8(8) . .
C1 O1 Cu1 120.6(5) . .
C1 O1 Mn1 132.0(5) . .
Cu1 O1 Mn1 98.3(2) . .
C11 O2 Cu1 126.1(8) . .
C7 N1 C9 117.7(8) . .
C7 N1 Cu1 125.2(6) . .
C9 N1 Cu1 117.0(7) . .
C13 C12 C14 119.5(11) . 5_667
C13 C12 C11 121.0(11) . .
C14 C12 C11 119.5(11) 5_667 .
C13 C14 C12 119.3(12) . 5_667
C13 C14 H14 120.4 . .
C12 C14 H14 120.4 5_667 .
O2 C11 O3 127.9(11) . .
O2 C11 C12 115.1(11) . .
O3 C11 C12 117.0(11) . .
C14 C13 C12 121.3(12) . .
C14 C13 H13 119.4 . .
C12 C13 H13 119.4 . .
O1 C1 C2 117.6(8) . .
O1 C1 C6 123.8(8) . .
C2 C1 C6 118.5(8) . .
C1 C6 C5 118.2(9) . .
C1 C6 C7 123.3(8) . .
C5 C6 C7 118.2(9) . .
N1 C7 C6 121.5(8) . .
N1 C7 C8 121.7(10) . .
C6 C7 C8 116.8(9) . .
C10 C9 N1 114.1(10) . .
C10 C9 H9B 108.7 . .
N1 C9 H9B 108.7 . .
C10 C9 H9A 108.7 . .
N1 C9 H9A 108.7 . .
H9B C9 H9A 107.6 . .
C3 C2 C1 120.7(11) . .
C3 C2 H2 119.7 . .
C1 C2 H2 119.7 . .
C4 C5 C6 121.8(11) . .
C4 C5 H5 119.1 . .
C6 C5 H5 119.1 . .
C9 C10 C9 117.9(15) . 6_565
C9 C10 H10A 107.8 . .
C9 C10 H10A 107.8 6_565 .
C9 C10 H10B 107.8 . .
C9 C10 H10B 107.8 6_565 .
H10A C10 H10B 107.2 . .
C7 C8 H8A 109.5 . .
C7 C8 H8C 109.5 . .
H8A C8 H8C 109.5 . .
C7 C8 H8B 109.5 . .
H8A C8 H8B 109.5 . .
H8C C8 H8B 109.5 . .
C2 C3 C4 120.3(12) . .
C2 C3 H3 119.8 . .
C4 C3 H3 119.8 . .
C5 C4 C3 120.2(12) . .
C5 C4 H4 119.9 . .
C3 C4 H4 119.9 . .

loop_
_geom_bond_atom_site_label_1
_geom_bond_atom_site_label_2
_geom_bond_distance
_geom_bond_site_symmetry_2
Cu1 O1 1.965(6) 6_565
Cu1 O1 1.965(6) .
Cu1 N1 1.981(8) 6_565
Cu1 N1 1.981(8) .
Cu1 O2 2.167(9) .
Mn1 O3 2.125(7) .
Mn1 O3 2.125(7) 5_666
Mn1 O1 2.239(5) .
Mn1 O1 2.239(5) 6_565
Mn1 O1 2.239(5) 2_656
Mn1 O1 2.239(5) 5_666
O3 C11 1.249(14) .
O1 C1 1.321(10) .
O2 C11 1.235(15) .
N1 C7 1.296(12) .
N1 C9 1.499(12) .
C12 C13 1.369(18) .
C12 C14 1.387(16) 5_667
C12 C11 1.544(16) .
C14 C13 1.367(17) .
C14 C12 1.387(16) 5_667
C14 H14 0.9300 .
C13 H13 0.9300 .
C1 C2 1.407(13) .
C1 C6 1.411(13) .
C6 C5 1.422(14) .
C6 C7 1.472(14) .
C7 C8 1.505(14) .
C9 C10 1.430(14) .
C9 H9B 0.9700 .
C9 H9A 0.9700 .
C2 C3 1.366(16) .
C2 H2 0.9300 .
C5 C4 1.325(18) .
C5 H5 0.9300 .
C10 C9 1.430(14) 6_565
C10 H10A 0.9700 .
C10 H10B 0.9700 .
C8 H8A 0.9600 .
C8 H8C 0.9600 .
C8 H8B 0.9600 .
C3 C4 1.400(19) .
C3 H3 0.9300 .
C4 H4 0.9300 .
